data_7127547
loop_
_publ_author_name
'Abdollahi, Maryam F.'
'You, Jian'
'Wang, Tao'
'Zhao, Yuming'

_publ_section_title
;
 Molecular tuning of the crystallization-induced emission enhancement of
 diphenyl-dibenzofulvene luminogens.
;
_journal_issue 4
_journal_name_full 'Chemical communications (Cambridge, England)'
_journal_page_first 484
_journal_page_last 487
_journal_paper_doi 10.1039/d0cc07013k
_journal_volume 57
_journal_year 2021
_chemical_formula_moiety 'C27 H18 O2'
_chemical_formula_sum 'C27 H18 O2'
_chemical_formula_weight 374.41
_space_group_crystal_system monoclinic
_space_group_IT_number 14
_space_group_name_Hall '-P 2ybc'
_space_group_name_H-M_alt 'P 1 21/c 1'
_atom_sites_solution_hydrogens geom
_atom_sites_solution_primary dual
_audit_creation_method SHELXL-2017/1
_audit_update_record
;
2020-07-17 deposited with the CCDC.	2020-11-30 downloaded from the CCDC.
;
_cell_angle_alpha 90
_cell_angle_beta 91.041(5)
_cell_angle_gamma 90
_cell_formula_units_Z 8
_cell_length_a 5.7907(4)
_cell_length_b 34.727(2)
_cell_length_c 18.7947(13)
_cell_measurement_reflns_used 3907
_cell_measurement_temperature 173(2)
_cell_measurement_theta_max 67.06
_cell_measurement_theta_min 2.54
_cell_volume 3778.9(4)
_computing_cell_refinement 'Bruker SAINT'
_computing_data_collection 'Bruker APEX2'
_computing_data_reduction 'Bruker SAINT'
_computing_molecular_graphics 'Bruker SHELXTL'
_computing_publication_material 'Bruker SHELXTL'
_computing_structure_refinement 'SHELXL-2017/1 (Sheldrick, 2017)'
_computing_structure_solution 'SHELXT-2014/5 (Sheldrick 2015)'
_diffrn_ambient_temperature 173(2)
_diffrn_measured_fraction_theta_full 1.000
_diffrn_measured_fraction_theta_max 0.994
_diffrn_measurement_device_type 'Bruker APEX-II CCD'
_diffrn_measurement_method '\f and \w scans'
_diffrn_radiation_type CuK\a
_diffrn_radiation_wavelength 1.54178
_diffrn_reflns_av_R_equivalents 0.0618
_diffrn_reflns_av_unetI/netI 0.0925
_diffrn_reflns_Laue_measured_fraction_full 1.000
_diffrn_reflns_Laue_measured_fraction_max 0.994
_diffrn_reflns_limit_h_max 7
_diffrn_reflns_limit_h_min -7
_diffrn_reflns_limit_k_max 42
_diffrn_reflns_limit_k_min -42
_diffrn_reflns_limit_l_max 22
_diffrn_reflns_limit_l_min -22
_diffrn_reflns_number 22270
_diffrn_reflns_point_group_measured_fraction_full 1.000
_diffrn_reflns_point_group_measured_fraction_max 0.994
_diffrn_reflns_theta_full 67.679
_diffrn_reflns_theta_max 70.510
_diffrn_reflns_theta_min 2.545
_exptl_absorpt_coefficient_mu 0.645
_exptl_absorpt_correction_T_max 1.0000
_exptl_absorpt_correction_T_min 0.8001
_exptl_absorpt_correction_type numerical
_exptl_absorpt_process_details
; 
 SADABS 2016/2: Krause, L., Herbst-Irmer, R., Sheldrick G.M. & Stalke D., 
 J. Appl. Cryst. 48 (2015) 3-10 
;
_exptl_crystal_colour colourless
_exptl_crystal_density_diffrn 1.316
_exptl_crystal_description needle
_exptl_crystal_F_000 1568
_exptl_crystal_size_max 0.329
_exptl_crystal_size_mid 0.063
_exptl_crystal_size_min 0.044
_refine_diff_density_max 0.275
_refine_diff_density_min -0.202
_refine_diff_density_rms 0.059
_refine_ls_extinction_coef 0.00073(12)
_refine_ls_extinction_expression Fc^*^=kFc[1+0.001xFc^2^\l^3^/sin(2\q)]^-1/4^
_refine_ls_extinction_method 'SHELXL-2017/1 (Sheldrick 2017)'
_refine_ls_goodness_of_fit_ref 1.033
_refine_ls_hydrogen_treatment constr
_refine_ls_matrix_type full
_refine_ls_number_parameters 524
_refine_ls_number_reflns 7165
_refine_ls_number_restraints 0
_refine_ls_restrained_S_all 1.033
_refine_ls_R_factor_all 0.0818
_refine_ls_R_factor_gt 0.0556
_refine_ls_shift/su_max 0.001
_refine_ls_shift/su_mean 0.000
_refine_ls_structure_factor_coef Fsqd
_refine_ls_weighting_details 'w=1/[\s^2^(Fo^2^)+(0.0342P)^2^+0.6448P] where P=(Fo^2^+2Fc^2^)/3'
_refine_ls_weighting_scheme calc
_refine_ls_wR_factor_gt 0.1336
_refine_ls_wR_factor_ref 0.1509
_reflns_Friedel_coverage 0.000
_reflns_number_gt 5013
_reflns_number_total 7165
_reflns_threshold_expression 'I > 2\s(I)'
_cod_data_source_file d0cc07013k2.cif
_cod_data_source_block mun1911
_cod_depositor_comments 'Adding full bibliography for 7127545--7127552.cif.'
_cod_original_cell_volume 3778.8(4)
_cod_original_sg_symbol_H-M 'P 21/c'
_cod_database_code 7127547
_shelx_shelxl_version_number 2017/1
_shelx_space_group_comment
; 
The symmetry employed for this shelxl refinement is uniquely defined 
by the following loop, which should always be used as a source of 
symmetry information in preference to the above space-group names. 
They are only intended as comments. 
;
_shelx_estimated_absorpt_t_min 0.816
_shelx_estimated_absorpt_t_max 0.972

loop_
_space_group_symop_operation_xyz
'x, y, z'
'-x, y+1/2, -z+1/2'
'-x, -y, -z'
'x, -y-1/2, z-1/2'

loop_
_atom_site_label
_atom_site_type_symbol
_atom_site_fract_x
_atom_site_fract_y
_atom_site_fract_z
_atom_site_U_iso_or_equiv
_atom_site_adp_type
_atom_site_occupancy
_atom_site_site_symmetry_order
_atom_site_calc_flag
_atom_site_refinement_flags_posn
_atom_site_refinement_flags_adp
_atom_site_refinement_flags_occupancy
_atom_site_disorder_assembly
_atom_site_disorder_group
O1A O 0.2853(3) 0.46476(4) 0.34404(8) 0.0442(4) Uani 1 1 d . . . . .
O2A O 0.1484(3) 0.45519(4) 0.45768(9) 0.0519(4) Uani 1 1 d . . . . .
C1A C 0.1062(4) 0.44963(6) 0.38515(13) 0.0449(5) Uani 1 1 d . . . . .
H1A H -0.041111 0.462259 0.371305 0.054 Uiso 1 1 calc R U . . .
H1B H 0.090415 0.421731 0.375395 0.054 Uiso 1 1 calc R U . . .
C2A C 0.4463(3) 0.44117(5) 0.31266(11) 0.0351(4) Uani 1 1 d . . . . .
C3A C 0.5602(4) 0.45833(6) 0.25666(12) 0.0441(5) Uani 1 1 d . . . . .
H3A H 0.521865 0.483880 0.242783 0.053 Uiso 1 1 calc R U . . .
C4A C 0.7280(4) 0.43857(7) 0.22121(13) 0.0546(6) Uani 1 1 d . . . . .
H4A H 0.805741 0.450477 0.182964 0.066 Uiso 1 1 calc R U . . .
C5A C 0.7837(4) 0.40149(7) 0.24100(13) 0.0522(6) Uani 1 1 d . . . . .
H5A H 0.898482 0.387693 0.216034 0.063 Uiso 1 1 calc R U . . .
C6A C 0.6725(4) 0.38436(6) 0.29727(11) 0.0417(5) Uani 1 1 d . . . . .
H6A H 0.713459 0.358884 0.310883 0.050 Uiso 1 1 calc R U . . .
C7A C 0.5014(3) 0.40369(5) 0.33448(11) 0.0332(4) Uani 1 1 d . . . . .
C8A C 0.4047(3) 0.38645(5) 0.40047(10) 0.0317(4) Uani 1 1 d . . . . .
C9A C 0.4694(3) 0.40873(5) 0.46563(11) 0.0334(4) Uani 1 1 d . . . . .
C10A C 0.6649(4) 0.39756(6) 0.50463(12) 0.0416(5) Uani 1 1 d . . . . .
H10A H 0.753518 0.376398 0.488366 0.050 Uiso 1 1 calc R U . . .
C11A C 0.7338(4) 0.41631(7) 0.56621(12) 0.0500(6) Uani 1 1 d . . . . .
H11A H 0.865963 0.407782 0.592407 0.060 Uiso 1 1 calc R U . . .
C12A C 0.6083(5) 0.44764(7) 0.58937(13) 0.0561(7) Uani 1 1 d . . . . .
H12A H 0.653463 0.460727 0.631780 0.067 Uiso 1 1 calc R U . . .
C13A C 0.4183(5) 0.45976(6) 0.55085(12) 0.0534(6) Uani 1 1 d . . . . .
H13A H 0.334338 0.481567 0.566580 0.064 Uiso 1 1 calc R U . . .
C14A C 0.3464(4) 0.44081(5) 0.48949(11) 0.0401(5) Uani 1 1 d . . . . .
C15A C 0.2828(3) 0.35327(5) 0.40318(11) 0.0341(4) Uani 1 1 d . . . . .
C16A C 0.1890(3) 0.33012(5) 0.34247(12) 0.0366(5) Uani 1 1 d . . . . .
C17A C 0.2186(4) 0.33210(6) 0.26923(12) 0.0439(5) Uani 1 1 d . . . . .
H17A H 0.323780 0.350069 0.249790 0.053 Uiso 1 1 calc R U . . .
C18A C 0.0922(4) 0.30743(7) 0.22454(14) 0.0531(6) Uani 1 1 d . . . . .
H18A H 0.111586 0.308825 0.174521 0.064 Uiso 1 1 calc R U . . .
C19A C -0.0611(4) 0.28096(6) 0.25221(15) 0.0564(7) Uani 1 1 d . . . . .
H19A H -0.145711 0.264421 0.221054 0.068 Uiso 1 1 calc R U . . .
C20A C -0.0916(4) 0.27844(6) 0.32469(15) 0.0525(6) Uani 1 1 d . . . . .
H20A H -0.197122 0.260355 0.343648 0.063 Uiso 1 1 calc R U . . .
C21A C 0.0337(4) 0.30267(5) 0.36946(13) 0.0406(5) Uani 1 1 d . . . . .
C22A C 0.0291(4) 0.30628(5) 0.44692(13) 0.0406(5) Uani 1 1 d . . . . .
C23A C -0.0961(4) 0.28553(6) 0.49631(14) 0.0518(6) Uani 1 1 d . . . . .
H23A H -0.196284 0.265344 0.481241 0.062 Uiso 1 1 calc R U . . .
C24A C -0.0728(4) 0.29462(6) 0.56739(14) 0.0551(6) Uani 1 1 d . . . . .
H24A H -0.157951 0.280683 0.601619 0.066 Uiso 1 1 calc R U . . .
C25A C 0.0738(4) 0.32395(7) 0.58922(13) 0.0507(6) Uani 1 1 d . . . . .
H25A H 0.086866 0.330102 0.638384 0.061 Uiso 1 1 calc R U . . .
C26A C 0.2027(4) 0.34464(6) 0.54028(12) 0.0425(5) Uani 1 1 d . . . . .
H26A H 0.305003 0.364377 0.556036 0.051 Uiso 1 1 calc R U . . .
C27A C 0.1800(3) 0.33611(5) 0.46823(12) 0.0362(5) Uani 1 1 d . . . . .
O1B O 0.2634(3) 0.53795(4) 0.02329(9) 0.0591(5) Uani 1 1 d . . . . .
O2B O 0.3230(3) 0.53875(5) 0.14478(9) 0.0543(4) Uani 1 1 d . . . . .
C1B C 0.4075(4) 0.54977(6) 0.07880(13) 0.0475(5) Uani 1 1 d . . . . .
H1C H 0.423220 0.578148 0.077455 0.057 Uiso 1 1 calc R U . . .
H1D H 0.562797 0.538461 0.072613 0.057 Uiso 1 1 calc R U . . .
C2B C 0.0852(4) 0.55991(6) -0.00407(11) 0.0420(5) Uani 1 1 d . . . . .
C3B C -0.0260(5) 0.54299(6) -0.06187(12) 0.0514(6) Uani 1 1 d . . . . .
H3B H 0.024489 0.518591 -0.078332 0.062 Uiso 1 1 calc R U . . .
C4B C -0.2070(5) 0.56087(8) -0.09557(13) 0.0572(6) Uani 1 1 d . . . . .
H4B H -0.282342 0.548811 -0.134969 0.069 Uiso 1 1 calc R U . . .
C5B C -0.2809(4) 0.59654(8) -0.07241(13) 0.0559(6) Uani 1 1 d . . . . .
H5B H -0.405149 0.609321 -0.096166 0.067 Uiso 1 1 calc R U . . .
C6B C -0.1714(4) 0.61336(7) -0.01416(12) 0.0464(5) Uani 1 1 d . . . . .
H6B H -0.223958 0.637702 0.001991 0.056 Uiso 1 1 calc R U . . .
C7B C 0.0131(3) 0.59579(5) 0.02153(11) 0.0354(4) Uani 1 1 d . . . . .
C8B C 0.1037(3) 0.61290(5) 0.08903(11) 0.0325(4) Uani 1 1 d . . . . .
C9B C 0.0315(3) 0.59058(5) 0.15303(11) 0.0336(4) Uani 1 1 d . . . . .
C10B C -0.1577(4) 0.60377(6) 0.19065(12) 0.0424(5) Uani 1 1 d . . . . .
H10B H -0.233849 0.626608 0.175264 0.051 Uiso 1 1 calc R U . . .
C11B C -0.2378(4) 0.58466(6) 0.24953(13) 0.0475(5) Uani 1 1 d . . . . .
H11B H -0.366126 0.594420 0.274642 0.057 Uiso 1 1 calc R U . . .
C12B C -0.1298(4) 0.55125(7) 0.27163(12) 0.0504(6) Uani 1 1 d . . . . .
H12B H -0.182484 0.538027 0.312505 0.061 Uiso 1 1 calc R U . . .
C13B C 0.0537(4) 0.53708(6) 0.23459(12) 0.0487(6) Uani 1 1 d . . . . .
H13B H 0.125734 0.513842 0.249794 0.058 Uiso 1 1 calc R U . . .
C14B C 0.1359(4) 0.55617(6) 0.17523(11) 0.0385(5) Uani 1 1 d . . . . .
C15B C 0.2225(3) 0.64639(5) 0.09364(11) 0.0336(4) Uani 1 1 d . . . . .
C16B C 0.3156(3) 0.66950(5) 0.03377(11) 0.0359(4) Uani 1 1 d . . . . .
C17B C 0.2862(4) 0.66716(6) -0.03967(12) 0.0454(5) Uani 1 1 d . . . . .
H17B H 0.182172 0.648977 -0.060230 0.054 Uiso 1 1 calc R U . . .
C18B C 0.4124(4) 0.69200(7) -0.08280(14) 0.0542(6) Uani 1 1 d . . . . .
H18B H 0.393555 0.690475 -0.133041 0.065 Uiso 1 1 calc R U . . .
C19B C 0.5636(4) 0.71867(6) -0.05384(14) 0.0557(7) Uani 1 1 d . . . . .
H19B H 0.647315 0.735232 -0.084258 0.067 Uiso 1 1 calc R U . . .
C20B C 0.5943(4) 0.72146(6) 0.01891(14) 0.0511(6) Uani 1 1 d . . . . .
H20B H 0.699079 0.739737 0.038798 0.061 Uiso 1 1 calc R U . . .
C21B C 0.4698(3) 0.69717(5) 0.06270(12) 0.0391(5) Uani 1 1 d . . . . .
C22B C 0.4717(3) 0.69405(5) 0.14018(12) 0.0382(5) Uani 1 1 d . . . . .
C23B C 0.5942(4) 0.71514(6) 0.19071(14) 0.0506(6) Uani 1 1 d . . . . .
H23B H 0.693541 0.735417 0.176584 0.061 Uiso 1 1 calc R U . . .
C24B C 0.5705(4) 0.70638(6) 0.26175(14) 0.0542(6) Uani 1 1 d . . . . .
H24B H 0.653147 0.720737 0.296885 0.065 Uiso 1 1 calc R U . . .
C25B C 0.4258(4) 0.67658(7) 0.28199(13) 0.0492(6) Uani 1 1 d . . . . .
H25B H 0.412426 0.670486 0.331018 0.059 Uiso 1 1 calc R U . . .
C26B C 0.3001(4) 0.65550(6) 0.23160(11) 0.0415(5) Uani 1 1 d . . . . .
H26B H 0.199725 0.635489 0.246236 0.050 Uiso 1 1 calc R U . . .
C27B C 0.3223(3) 0.66391(5) 0.15973(11) 0.0346(4) Uani 1 1 d . . . . .

loop_
_atom_site_aniso_label
_atom_site_aniso_U_11
_atom_site_aniso_U_22
_atom_site_aniso_U_33
_atom_site_aniso_U_23
_atom_site_aniso_U_13
_atom_site_aniso_U_12
O1A 0.0578(10) 0.0317(7) 0.0434(9) 0.0028(6) 0.0105(7) 0.0073(6)
O2A 0.0573(10) 0.0522(9) 0.0469(9) 0.0078(7) 0.0157(8) 0.0205(7)
C1A 0.0361(11) 0.0392(11) 0.0594(15) 0.0064(10) 0.0011(10) 0.0074(8)
C2A 0.0370(11) 0.0333(9) 0.0348(11) -0.0004(8) -0.0027(8) 0.0008(8)
C3A 0.0499(13) 0.0432(11) 0.0393(12) 0.0096(9) 0.0017(10) -0.0007(9)
C4A 0.0532(14) 0.0677(15) 0.0433(14) 0.0155(12) 0.0087(11) 0.0022(11)
C5A 0.0457(13) 0.0665(15) 0.0448(14) 0.0029(11) 0.0086(11) 0.0096(11)
C6A 0.0401(12) 0.0414(11) 0.0434(12) -0.0006(9) 0.0001(10) 0.0072(9)
C7A 0.0327(10) 0.0318(9) 0.0350(11) -0.0014(8) -0.0026(8) -0.0019(7)
C8A 0.0324(10) 0.0273(9) 0.0354(11) -0.0011(7) -0.0022(8) 0.0026(7)
C9A 0.0354(10) 0.0295(9) 0.0353(11) -0.0001(8) 0.0036(8) -0.0039(7)
C10A 0.0386(11) 0.0444(11) 0.0417(12) -0.0060(9) -0.0001(9) -0.0022(9)
C11A 0.0507(14) 0.0582(13) 0.0410(13) -0.0043(11) -0.0039(11) -0.0125(11)
C12A 0.085(2) 0.0452(12) 0.0378(13) -0.0079(10) 0.0066(13) -0.0174(12)
C13A 0.0876(19) 0.0350(11) 0.0382(12) -0.0043(9) 0.0193(12) -0.0005(11)
C14A 0.0495(13) 0.0321(9) 0.0390(11) 0.0043(8) 0.0141(10) 0.0024(8)
C15A 0.0342(10) 0.0279(9) 0.0402(11) -0.0009(8) -0.0009(8) 0.0039(7)
C16A 0.0366(11) 0.0276(9) 0.0455(12) -0.0046(8) -0.0053(9) 0.0047(7)
C17A 0.0458(13) 0.0395(11) 0.0462(13) -0.0082(9) -0.0026(10) 0.0030(9)
C18A 0.0576(15) 0.0479(12) 0.0535(15) -0.0155(11) -0.0108(12) 0.0070(10)
C19A 0.0569(15) 0.0389(12) 0.0729(18) -0.0154(11) -0.0179(13) 0.0019(10)
C20A 0.0463(13) 0.0329(10) 0.0779(18) -0.0091(11) -0.0077(12) -0.0027(9)
C21A 0.0388(11) 0.0251(9) 0.0580(14) -0.0036(9) -0.0022(10) 0.0033(7)
C22A 0.0373(11) 0.0265(9) 0.0580(14) 0.0022(9) 0.0013(10) 0.0014(8)
C23A 0.0502(14) 0.0329(10) 0.0726(17) 0.0047(11) 0.0123(12) -0.0061(9)
C24A 0.0591(15) 0.0430(12) 0.0637(17) 0.0150(11) 0.0148(13) -0.0005(10)
C25A 0.0550(15) 0.0511(13) 0.0461(14) 0.0117(11) 0.0052(11) 0.0040(10)
C26A 0.0412(12) 0.0418(11) 0.0443(13) 0.0068(9) 0.0004(10) 0.0009(9)
C27A 0.0345(10) 0.0280(9) 0.0463(12) 0.0035(8) 0.0025(9) 0.0031(7)
O1B 0.0873(13) 0.0414(8) 0.0484(10) -0.0022(7) -0.0044(9) 0.0182(8)
O2B 0.0638(11) 0.0535(9) 0.0456(9) 0.0044(7) 0.0038(8) 0.0259(8)
C1B 0.0389(12) 0.0402(11) 0.0637(15) 0.0022(11) 0.0088(11) 0.0041(9)
C2B 0.0539(13) 0.0363(10) 0.0361(11) 0.0007(9) 0.0103(10) -0.0041(9)
C3B 0.0713(17) 0.0434(12) 0.0399(13) -0.0067(10) 0.0109(12) -0.0109(11)
C4B 0.0628(16) 0.0668(15) 0.0420(14) -0.0137(12) 0.0045(12) -0.0186(13)
C5B 0.0420(13) 0.0790(17) 0.0466(14) -0.0068(12) -0.0047(11) -0.0003(12)
C6B 0.0390(12) 0.0525(12) 0.0477(13) -0.0072(10) -0.0011(10) 0.0015(9)
C7B 0.0368(11) 0.0337(9) 0.0359(11) -0.0001(8) 0.0039(9) -0.0058(8)
C8B 0.0315(10) 0.0298(9) 0.0362(11) 0.0001(8) 0.0018(8) 0.0013(7)
C9B 0.0329(10) 0.0306(9) 0.0373(11) 0.0018(8) -0.0021(8) -0.0036(7)
C10B 0.0397(12) 0.0396(11) 0.0480(13) 0.0073(9) 0.0044(10) 0.0043(8)
C11B 0.0427(13) 0.0519(12) 0.0483(14) 0.0087(10) 0.0080(10) -0.0005(10)
C12B 0.0580(15) 0.0502(12) 0.0432(13) 0.0118(10) 0.0036(11) -0.0056(10)
C13B 0.0623(15) 0.0396(11) 0.0439(13) 0.0100(10) -0.0037(11) 0.0050(10)
C14B 0.0408(11) 0.0353(10) 0.0393(11) 0.0000(8) -0.0037(9) 0.0015(8)
C15B 0.0332(10) 0.0288(9) 0.0386(11) 0.0024(8) 0.0001(8) 0.0017(7)
C16B 0.0352(11) 0.0289(9) 0.0438(12) 0.0057(8) 0.0024(9) 0.0026(7)
C17B 0.0456(13) 0.0454(12) 0.0453(13) 0.0086(10) 0.0016(10) -0.0016(9)
C18B 0.0574(15) 0.0555(14) 0.0500(14) 0.0154(11) 0.0076(12) 0.0020(11)
C19B 0.0572(15) 0.0436(12) 0.0668(17) 0.0213(12) 0.0171(13) -0.0022(10)
C20B 0.0508(14) 0.0343(11) 0.0683(17) 0.0105(10) 0.0067(12) -0.0062(9)
C21B 0.0368(11) 0.0273(9) 0.0533(14) 0.0051(9) 0.0040(10) 0.0025(7)
C22B 0.0349(11) 0.0291(9) 0.0506(13) 0.0005(9) 0.0000(9) 0.0019(7)
C23B 0.0497(14) 0.0346(11) 0.0673(17) -0.0047(10) -0.0077(12) -0.0052(9)
C24B 0.0592(15) 0.0415(12) 0.0615(16) -0.0141(11) -0.0135(12) -0.0013(10)
C25B 0.0524(14) 0.0515(13) 0.0437(13) -0.0077(10) -0.0023(11) 0.0059(10)
C26B 0.0439(12) 0.0389(10) 0.0419(12) -0.0049(9) 0.0013(10) 0.0005(8)
C27B 0.0339(10) 0.0269(8) 0.0429(12) -0.0024(8) -0.0009(9) 0.0034(7)

loop_
_atom_type_symbol
_atom_type_description
_atom_type_scat_dispersion_real
_atom_type_scat_dispersion_imag
_atom_type_scat_source
C C 0.0181 0.0091 'International Tables Vol C Tables 4.2.6.8 and 6.1.1.4'
H H 0.0000 0.0000 'International Tables Vol C Tables 4.2.6.8 and 6.1.1.4'
O O 0.0492 0.0322 'International Tables Vol C Tables 4.2.6.8 and 6.1.1.4'

loop_
_geom_angle_atom_site_label_1
_geom_angle_atom_site_label_2
_geom_angle_atom_site_label_3
_geom_angle
_geom_angle_site_symmetry_1
_geom_angle_site_symmetry_3
_geom_angle_publ_flag
C2A O1A C1A 121.54(15) . . ?
C14A O2A C1A 120.27(16) . . ?
O2A C1A O1A 111.58(18) . . ?
O1A C2A C3A 113.78(17) . . ?
O1A C2A C7A 125.33(18) . . ?
C3A C2A C7A 120.87(19) . . ?
C4A C3A C2A 120.3(2) . . ?
C3A C4A C5A 120.1(2) . . ?
C4A C5A C6A 119.9(2) . . ?
C5A C6A C7A 121.4(2) . . ?
C6A C7A C2A 117.41(18) . . ?
C6A C7A C8A 120.22(17) . . ?
C2A C7A C8A 121.91(17) . . ?
C15A C8A C9A 122.32(18) . . ?
C15A C8A C7A 125.15(18) . . ?
C9A C8A C7A 112.42(15) . . ?
C10A C9A C14A 117.80(19) . . ?
C10A C9A C8A 118.52(17) . . ?
C14A C9A C8A 123.68(19) . . ?
C11A C10A C9A 122.0(2) . . ?
C10A C11A C12A 119.3(2) . . ?
C13A C12A C11A 119.7(2) . . ?
C12A C13A C14A 121.3(2) . . ?
O2A C14A C13A 115.12(19) . . ?
O2A C14A C9A 125.0(2) . . ?
C13A C14A C9A 119.8(2) . . ?
C8A C15A C16A 127.87(19) . . ?
C8A C15A C27A 125.92(18) . . ?
C16A C15A C27A 105.45(17) . . ?
C17A C16A C21A 118.65(19) . . ?
C17A C16A C15A 132.92(19) . . ?
C21A C16A C15A 108.36(19) . . ?
C16A C17A C18A 119.5(2) . . ?
C19A C18A C17A 120.9(2) . . ?
C20A C19A C18A 120.5(2) . . ?
C19A C20A C21A 119.1(2) . . ?
C20A C21A C16A 121.5(2) . . ?
C20A C21A C22A 129.6(2) . . ?
C16A C21A C22A 108.87(18) . . ?
C23A C22A C27A 121.3(2) . . ?
C23A C22A C21A 129.8(2) . . ?
C27A C22A C21A 108.88(18) . . ?
C24A C23A C22A 119.1(2) . . ?
C23A C24A C25A 120.3(2) . . ?
C24A C25A C26A 121.1(2) . . ?
C27A C26A C25A 119.4(2) . . ?
C26A C27A C22A 118.7(2) . . ?
C26A C27A C15A 132.88(18) . . ?
C22A C27A C15A 108.37(18) . . ?
C2B O1B C1B 123.69(17) . . ?
C14B O2B C1B 122.77(17) . . ?
O1B C1B O2B 111.80(19) . . ?
O1B C2B C3B 113.16(19) . . ?
O1B C2B C7B 126.2(2) . . ?
C3B C2B C7B 120.6(2) . . ?
C4B C3B C2B 120.9(2) . . ?
C3B C4B C5B 120.1(2) . . ?
C4B C5B C6B 119.1(2) . . ?
C5B C6B C7B 122.2(2) . . ?
C6B C7B C2B 117.1(2) . . ?
C6B C7B C8B 119.44(18) . . ?
C2B C7B C8B 123.02(19) . . ?
C15B C8B C7B 124.67(18) . . ?
C15B C8B C9B 122.86(18) . . ?
C7B C8B C9B 112.27(16) . . ?
C10B C9B C14B 117.98(18) . . ?
C10B C9B C8B 118.14(17) . . ?
C14B C9B C8B 123.80(18) . . ?
C11B C10B C9B 121.9(2) . . ?
C10B C11B C12B 119.3(2) . . ?
C13B C12B C11B 120.0(2) . . ?
C12B C13B C14B 121.1(2) . . ?
O2B C14B C13B 114.10(18) . . ?
O2B C14B C9B 126.24(19) . . ?
C13B C14B C9B 119.6(2) . . ?
C8B C15B C27B 126.40(18) . . ?
C8B C15B C16B 127.21(19) . . ?
C27B C15B C16B 105.60(16) . . ?
C17B C16B C21B 119.13(19) . . ?
C17B C16B C15B 132.72(19) . . ?
C21B C16B C15B 108.07(18) . . ?
C16B C17B C18B 118.9(2) . . ?
C19B C18B C17B 121.3(2) . . ?
C20B C19B C18B 120.5(2) . . ?
C19B C20B C21B 119.1(2) . . ?
C20B C21B C16B 121.0(2) . . ?
C20B C21B C22B 129.9(2) . . ?
C16B C21B C22B 109.05(18) . . ?
C23B C22B C27B 121.5(2) . . ?
C23B C22B C21B 129.7(2) . . ?
C27B C22B C21B 108.74(18) . . ?
C24B C23B C22B 119.2(2) . . ?
C23B C24B C25B 120.1(2) . . ?
C24B C25B C26B 121.1(2) . . ?
C27B C26B C25B 119.6(2) . . ?
C26B C27B C22B 118.48(19) . . ?
C26B C27B C15B 133.05(18) . . ?
C22B C27B C15B 108.44(18) . . ?

loop_
_geom_bond_atom_site_label_1
_geom_bond_atom_site_label_2
_geom_bond_distance
_geom_bond_site_symmetry_2
_geom_bond_publ_flag
O1A C2A 1.381(2) . ?
O1A C1A 1.406(3) . ?
O2A C14A 1.377(3) . ?
O2A C1A 1.394(3) . ?
C2A C3A 1.387(3) . ?
C2A C7A 1.400(3) . ?
C3A C4A 1.372(3) . ?
C4A C5A 1.377(3) . ?
C5A C6A 1.383(3) . ?
C6A C7A 1.395(3) . ?
C7A C8A 1.495(3) . ?
C8A C15A 1.353(3) . ?
C8A C9A 1.491(3) . ?
C9A C10A 1.393(3) . ?
C9A C14A 1.400(3) . ?
C10A C11A 1.381(3) . ?
C11A C12A 1.383(3) . ?
C12A C13A 1.372(4) . ?
C13A C14A 1.385(3) . ?
C15A C16A 1.490(3) . ?
C15A C27A 1.493(3) . ?
C16A C17A 1.392(3) . ?
C16A C21A 1.411(3) . ?
C17A C18A 1.397(3) . ?
C18A C19A 1.386(4) . ?
C19A C20A 1.380(4) . ?
C20A C21A 1.386(3) . ?
C21A C22A 1.462(3) . ?
C22A C23A 1.389(3) . ?
C22A C27A 1.409(3) . ?
C23A C24A 1.377(3) . ?
C24A C25A 1.383(3) . ?
C25A C26A 1.394(3) . ?
C26A C27A 1.390(3) . ?
O1B C2B 1.375(3) . ?
O1B C1B 1.386(3) . ?
O2B C14B 1.375(2) . ?
O2B C1B 1.395(3) . ?
C2B C3B 1.383(3) . ?
C2B C7B 1.402(3) . ?
C3B C4B 1.364(4) . ?
C4B C5B 1.383(4) . ?
C5B C6B 1.384(3) . ?
C6B C7B 1.392(3) . ?
C7B C8B 1.488(3) . ?
C8B C15B 1.353(2) . ?
C8B C9B 1.497(3) . ?
C9B C10B 1.392(3) . ?
C9B C14B 1.399(3) . ?
C10B C11B 1.378(3) . ?
C11B C12B 1.379(3) . ?
C12B C13B 1.372(3) . ?
C13B C14B 1.389(3) . ?
C15B C27B 1.490(3) . ?
C15B C16B 1.491(3) . ?
C16B C17B 1.390(3) . ?
C16B C21B 1.414(3) . ?
C17B C18B 1.399(3) . ?
C18B C19B 1.380(3) . ?
C19B C20B 1.379(3) . ?
C20B C21B 1.389(3) . ?
C21B C22B 1.460(3) . ?
C22B C23B 1.385(3) . ?
C22B C27B 1.411(3) . ?
C23B C24B 1.379(3) . ?
C24B C25B 1.389(3) . ?
C25B C26B 1.392(3) . ?
C26B C27B 1.390(3) . ?

loop_
_geom_torsion_atom_site_label_1
_geom_torsion_atom_site_label_2
_geom_torsion_atom_site_label_3
_geom_torsion_atom_site_label_4
_geom_torsion
_geom_torsion_site_symmetry_1
_geom_torsion_site_symmetry_2
_geom_torsion_site_symmetry_3
_geom_torsion_site_symmetry_4
_geom_torsion_publ_flag
C14A O2A C1A O1A -57.8(2) . . . . ?
C2A O1A C1A O2A 104.6(2) . . . . ?
C1A O1A C2A C3A 159.87(19) . . . . ?
C1A O1A C2A C7A -22.0(3) . . . . ?
O1A C2A C3A C4A 178.8(2) . . . . ?
C7A C2A C3A C4A 0.6(3) . . . . ?
C2A C3A C4A C5A 0.2(4) . . . . ?
C3A C4A C5A C6A -0.8(4) . . . . ?
C4A C5A C6A C7A 0.7(4) . . . . ?
C5A C6A C7A C2A 0.0(3) . . . . ?
C5A C6A C7A C8A -172.5(2) . . . . ?
O1A C2A C7A C6A -178.70(19) . . . . ?
C3A C2A C7A C6A -0.7(3) . . . . ?
O1A C2A C7A C8A -6.4(3) . . . . ?
C3A C2A C7A C8A 171.65(19) . . . . ?
C6A C7A C8A C15A -64.4(3) . . . . ?
C2A C7A C8A C15A 123.5(2) . . . . ?
C6A C7A C8A C9A 112.0(2) . . . . ?
C2A C7A C8A C9A -60.1(2) . . . . ?
C15A C8A C9A C10A 82.8(2) . . . . ?
C7A C8A C9A C10A -93.7(2) . . . . ?
C15A C8A C9A C14A -98.2(2) . . . . ?
C7A C8A C9A C14A 85.2(2) . . . . ?
C14A C9A C10A C11A 2.1(3) . . . . ?
C8A C9A C10A C11A -178.87(19) . . . . ?
C9A C10A C11A C12A -1.4(3) . . . . ?
C10A C11A C12A C13A -0.3(3) . . . . ?
C11A C12A C13A C14A 1.1(4) . . . . ?
C1A O2A C14A C13A 155.34(19) . . . . ?
C1A O2A C14A C9A -26.8(3) . . . . ?
C12A C13A C14A O2A 177.7(2) . . . . ?
C12A C13A C14A C9A -0.3(3) . . . . ?
C10A C9A C14A O2A -179.04(18) . . . . ?
C8A C9A C14A O2A 2.0(3) . . . . ?
C10A C9A C14A C13A -1.3(3) . . . . ?
C8A C9A C14A C13A 179.75(19) . . . . ?
C9A C8A C15A C16A 174.03(18) . . . . ?
C7A C8A C15A C16A -9.9(3) . . . . ?
C9A C8A C15A C27A 5.5(3) . . . . ?
C7A C8A C15A C27A -178.41(18) . . . . ?
C8A C15A C16A C17A 9.1(4) . . . . ?
C27A C15A C16A C17A 179.5(2) . . . . ?
C8A C15A C16A C21A -167.68(19) . . . . ?
C27A C15A C16A C21A 2.7(2) . . . . ?
C21A C16A C17A C18A 0.9(3) . . . . ?
C15A C16A C17A C18A -175.5(2) . . . . ?
C16A C17A C18A C19A -0.3(3) . . . . ?
C17A C18A C19A C20A -0.1(4) . . . . ?
C18A C19A C20A C21A -0.2(3) . . . . ?
C19A C20A C21A C16A 0.9(3) . . . . ?
C19A C20A C21A C22A 178.5(2) . . . . ?
C17A C16A C21A C20A -1.2(3) . . . . ?
C15A C16A C21A C20A 176.03(18) . . . . ?
C17A C16A C21A C22A -179.26(17) . . . . ?
C15A C16A C21A C22A -2.0(2) . . . . ?
C20A C21A C22A C23A 2.5(4) . . . . ?
C16A C21A C22A C23A -179.7(2) . . . . ?
C20A C21A C22A C27A -177.4(2) . . . . ?
C16A C21A C22A C27A 0.4(2) . . . . ?
C27A C22A C23A C24A 0.5(3) . . . . ?
C21A C22A C23A C24A -179.3(2) . . . . ?
C22A C23A C24A C25A -0.2(4) . . . . ?
C23A C24A C25A C26A -0.7(4) . . . . ?
C24A C25A C26A C27A 1.2(3) . . . . ?
C25A C26A C27A C22A -0.9(3) . . . . ?
C25A C26A C27A C15A 177.3(2) . . . . ?
C23A C22A C27A C26A 0.0(3) . . . . ?
C21A C22A C27A C26A 179.93(18) . . . . ?
C23A C22A C27A C15A -178.54(18) . . . . ?
C21A C22A C27A C15A 1.3(2) . . . . ?
C8A C15A C27A C26A -10.1(3) . . . . ?
C16A C15A C27A C26A 179.2(2) . . . . ?
C8A C15A C27A C22A 168.17(18) . . . . ?
C16A C15A C27A C22A -2.5(2) . . . . ?
C2B O1B C1B O2B 90.4(2) . . . . ?
C14B O2B C1B O1B -73.2(3) . . . . ?
C1B O1B C2B C3B 176.5(2) . . . . ?
C1B O1B C2B C7B -4.0(3) . . . . ?
O1B C2B C3B C4B 180.0(2) . . . . ?
C7B C2B C3B C4B 0.4(3) . . . . ?
C2B C3B C4B C5B 0.5(4) . . . . ?
C3B C4B C5B C6B -1.1(4) . . . . ?
C4B C5B C6B C7B 0.8(4) . . . . ?
C5B C6B C7B C2B 0.0(3) . . . . ?
C5B C6B C7B C8B -172.3(2) . . . . ?
O1B C2B C7B C6B 179.8(2) . . . . ?
C3B C2B C7B C6B -0.7(3) . . . . ?
O1B C2B C7B C8B -8.2(3) . . . . ?
C3B C2B C7B C8B 171.36(19) . . . . ?
C6B C7B C8B C15B -70.3(3) . . . . ?
C2B C7B C8B C15B 117.8(2) . . . . ?
C6B C7B C8B C9B 104.7(2) . . . . ?
C2B C7B C8B C9B -67.1(2) . . . . ?
C15B C8B C9B C10B 76.9(3) . . . . ?
C7B C8B C9B C10B -98.2(2) . . . . ?
C15B C8B C9B C14B -106.4(2) . . . . ?
C7B C8B C9B C14B 78.5(2) . . . . ?
C14B C9B C10B C11B 2.1(3) . . . . ?
C8B C9B C10B C11B 179.0(2) . . . . ?
C9B C10B C11B C12B -0.8(4) . . . . ?
C10B C11B C12B C13B -0.8(4) . . . . ?
C11B C12B C13B C14B 0.9(4) . . . . ?
C1B O2B C14B C13B 169.5(2) . . . . ?
C1B O2B C14B C9B -12.3(3) . . . . ?
C12B C13B C14B O2B 178.9(2) . . . . ?
C12B C13B C14B C9B 0.5(3) . . . . ?
C10B C9B C14B O2B 179.9(2) . . . . ?
C8B C9B C14B O2B 3.2(3) . . . . ?
C10B C9B C14B C13B -2.0(3) . . . . ?
C8B C9B C14B C13B -178.70(19) . . . . ?
C7B C8B C15B C27B -177.99(18) . . . . ?
C9B C8B C15B C27B 7.5(3) . . . . ?
C7B C8B C15B C16B -9.7(3) . . . . ?
C9B C8B C15B C16B 175.74(18) . . . . ?
C8B C15B C16B C17B 9.5(4) . . . . ?
C27B C15B C16B C17B 179.7(2) . . . . ?
C8B C15B C16B C21B -167.06(19) . . . . ?
C27B C15B C16B C21B 3.2(2) . . . . ?
C21B C16B C17B C18B 0.7(3) . . . . ?
C15B C16B C17B C18B -175.6(2) . . . . ?
C16B C17B C18B C19B -0.2(3) . . . . ?
C17B C18B C19B C20B 0.0(4) . . . . ?
C18B C19B C20B C21B -0.3(4) . . . . ?
C19B C20B C21B C16B 0.8(3) . . . . ?
C19B C20B C21B C22B 179.4(2) . . . . ?
C17B C16B C21B C20B -1.0(3) . . . . ?
C15B C16B C21B C20B 176.08(18) . . . . ?
C17B C16B C21B C22B -179.85(18) . . . . ?
C15B C16B C21B C22B -2.7(2) . . . . ?
C20B C21B C22B C23B 1.8(4) . . . . ?
C16B C21B C22B C23B -179.6(2) . . . . ?
C20B C21B C22B C27B -177.5(2) . . . . ?
C16B C21B C22B C27B 1.2(2) . . . . ?
C27B C22B C23B C24B 0.3(3) . . . . ?
C21B C22B C23B C24B -178.9(2) . . . . ?
C22B C23B C24B C25B 0.3(3) . . . . ?
C23B C24B C25B C26B -1.0(4) . . . . ?
C24B C25B C26B C27B 1.1(3) . . . . ?
C25B C26B C27B C22B -0.5(3) . . . . ?
C25B C26B C27B C15B 177.3(2) . . . . ?
C23B C22B C27B C26B -0.2(3) . . . . ?
C21B C22B C27B C26B 179.15(17) . . . . ?
C23B C22B C27B C15B -178.46(18) . . . . ?
C21B C22B C27B C15B 0.9(2) . . . . ?
C8B C15B C27B C26B -10.1(3) . . . . ?
C16B C15B C27B C26B 179.6(2) . . . . ?
C8B C15B C27B C22B 167.88(18) . . . . ?
C16B C15B C27B C22B -2.5(2) . . . . ?
